data_7135577
loop_
_publ_author_name
'Jiang, Yihua'
'Souare, Sokhna'
'Robeyns, Koen'
'Leng, Fucheng'
'Collard, Laurent'
'Leyssens, Tom'

_publ_section_title
;
 Solvent-triggered breakdown of solid solution behaviour enables direct
 enantioselective crystallization of <i>RS</i>-phenprocoumon.
;
_journal_issue 24
_journal_name_full 'Chemical communications (Cambridge, England)'
_journal_page_first 6613
_journal_page_last 6616
_journal_paper_doi 10.1039/d6cc00933f
_journal_volume 62
_journal_year 2026
_chemical_absolute_configuration rm
_chemical_formula_moiety 'C20 H25 N2 O2, C18 H15 O3, C18 H16 O3'
_chemical_formula_sum 'C56 H56 N2 O8'
_chemical_formula_weight 885.02
_chemical_name_common 'Quinidine Phenprocoumon Ethyl acetate solvate'
_space_group_crystal_system orthorhombic
_space_group_IT_number 19
_space_group_name_Hall 'P 2ac 2ab'
_space_group_name_H-M_alt 'P 21 21 21'
_atom_sites_solution_hydrogens geom
_atom_sites_solution_primary dual
_audit_creation_method SHELXL-2019/3
_audit_update_record
;
2026-02-10 deposited with the CCDC.	2026-03-06 downloaded from the CCDC.
;
_cell_angle_alpha 90
_cell_angle_beta 90
_cell_angle_gamma 90
_cell_formula_units_Z 4
_cell_length_a 9.8974(3)
_cell_length_b 12.6796(4)
_cell_length_c 38.5083(17)
_cell_measurement_reflns_used 5484
_cell_measurement_temperature 150(2)
_cell_measurement_theta_max 24.3470
_cell_measurement_theta_min 2.5710
_cell_volume 4832.6(3)
_computing_cell_refinement
;
CrysAlisPro, Agilent Technologies,
Version 1.171.37.35 (release 13-08-2014 CrysAlis171 .NET)
(compiled Aug 13 2014,18:06:01)
;
_computing_data_collection MAR
_computing_data_reduction
;
CrysAlisPro, Agilent Technologies,
Version 1.171.37.35 (release 13-08-2014 CrysAlis171 .NET)
(compiled Aug 13 2014,18:06:01)
;
_computing_molecular_graphics 'MERCURY (Macrae et al., 2008)'
_computing_publication_material
;
'MERCURY (Macrae et al., 2008), Platon (Spek, 2009)'
;
_computing_structure_refinement 'SHELXL-2019/3 (Sheldrick, 2019)'
_computing_structure_solution 'SHELXT (Sheldrick, 2015)'
_diffrn_ambient_temperature 150(2)
_diffrn_measured_fraction_theta_full 0.996
_diffrn_measured_fraction_theta_max 0.996
_diffrn_measurement_device_type 'MAR345 image plate'
_diffrn_measurement_method
;
'240 images, \D\F 0.75\% '
;
_diffrn_radiation_type MoK\a
_diffrn_radiation_wavelength 0.71073
_diffrn_reflns_av_R_equivalents 0.0847
_diffrn_reflns_av_unetI/netI 0.0659
_diffrn_reflns_Laue_measured_fraction_full 0.996
_diffrn_reflns_Laue_measured_fraction_max 0.996
_diffrn_reflns_limit_h_max 10
_diffrn_reflns_limit_h_min -9
_diffrn_reflns_limit_k_max 12
_diffrn_reflns_limit_k_min -13
_diffrn_reflns_limit_l_max 41
_diffrn_reflns_limit_l_min -41
_diffrn_reflns_number 24268
_diffrn_reflns_point_group_measured_fraction_full 0.998
_diffrn_reflns_point_group_measured_fraction_max 0.998
_diffrn_reflns_theta_full 22.722
_diffrn_reflns_theta_max 22.722
_diffrn_reflns_theta_min 2.611
_diffrn_source 'Incoatec microfocus source'
_exptl_absorpt_coefficient_mu 0.081
_exptl_absorpt_correction_T_max 1.00000
_exptl_absorpt_correction_T_min 0.78763
_exptl_absorpt_correction_type multi-scan
_exptl_absorpt_process_details
;
CrysAlisPro, Agilent Technologies,
Version 1.171.37.35 (release 13-08-2014 CrysAlis171 .NET)
(compiled Aug 13 2014,18:06:01)
Empirical absorption correction using spherical harmonics,
 implemented in SCALE3 ABSPACK scaling algorithm.
;
_exptl_crystal_colour colourless
_exptl_crystal_density_diffrn 1.216
_exptl_crystal_description 'tick plate'
_exptl_crystal_F_000 1880
_exptl_crystal_recrystallization_method 'Re-crystallisation from solvent: Ethyl acetate'
_exptl_crystal_size_max 0.19
_exptl_crystal_size_mid 0.17
_exptl_crystal_size_min 0.08
_refine_diff_density_max 0.623
_refine_diff_density_min -0.305
_refine_diff_density_rms 0.070
_refine_ls_abs_structure_details
;
 Flack x determined using 1727 quotients [(I+)-(I-)]/[(I+)+(I-)]
 (Parsons, Flack and Wagner, Acta Cryst. B69 (2013) 249-259).
;
_refine_ls_abs_structure_Flack 0.5(9)
_refine_ls_extinction_method none
_refine_ls_goodness_of_fit_ref 1.187
_refine_ls_hydrogen_treatment constr
_refine_ls_matrix_type full
_refine_ls_number_parameters 781
_refine_ls_number_reflns 6499
_refine_ls_number_restraints 528
_refine_ls_restrained_S_all 1.187
_refine_ls_R_factor_all 0.1057
_refine_ls_R_factor_gt 0.0858
_refine_ls_shift/su_max 0.000
_refine_ls_shift/su_mean 0.000
_refine_ls_structure_factor_coef Fsqd
_refine_ls_weighting_details 'w=1/[\s^2^(Fo^2^)+(0.0800P)^2^+6.0000P] where P=(Fo^2^+2Fc^2^)/3'
_refine_ls_weighting_scheme calc
_refine_ls_wR_factor_gt 0.2082
_refine_ls_wR_factor_ref 0.2219
_reflns_Friedel_coverage 0.763
_reflns_Friedel_fraction_full 1.000
_reflns_Friedel_fraction_max 1.000
_reflns_number_gt 5148
_reflns_number_total 6499
_reflns_threshold_expression 'I > 2\s(I)'
_cod_data_source_file d6cc00933f2.cif
_cod_data_source_block yj_Qd_phenproEA
_cod_depositor_comments 'Adding full bibliography for 7135572--7135577.cif.'
_cod_database_code 7135577
_shelx_shelxl_version_number 2019/3
_shelx_space_group_comment
;
The symmetry employed for this shelxl refinement is uniquely defined
by the following loop, which should always be used as a source of
symmetry information in preference to the above space-group names.
They are only intended as comments.
;

loop_
_space_group_symop_operation_xyz
'x, y, z'
'-x+1/2, -y, z+1/2'
'-x, y+1/2, -z+1/2'
'x+1/2, -y+1/2, -z'

loop_
_atom_site_label
_atom_site_type_symbol
_atom_site_fract_x
_atom_site_fract_y
_atom_site_fract_z
_atom_site_U_iso_or_equiv
_atom_site_adp_type
_atom_site_occupancy
_atom_site_site_symmetry_order
_atom_site_calc_flag
_atom_site_refinement_flags_posn
_atom_site_refinement_flags_adp
_atom_site_refinement_flags_occupancy
_atom_site_disorder_assembly
_atom_site_disorder_group
N1 N -0.0062(7) 0.3076(6) 0.48077(18) 0.0470(18) Uani 1 1 d . . . . .
C2 C 0.0132(9) 0.2298(7) 0.5028(2) 0.050(2) Uani 1 1 d . . . . .
H2 H -0.037336 0.166818 0.499687 0.060 Uiso 1 1 calc R U . . .
C3 C 0.1042(9) 0.2348(7) 0.5305(2) 0.047(2) Uani 1 1 d . . . . .
H3 H 0.117060 0.174901 0.544948 0.056 Uiso 1 1 calc R U . . .
C4 C 0.1755(8) 0.3263(6) 0.5369(2) 0.0355(19) Uani 1 1 d . . . . .
C5 C 0.1543(8) 0.4136(6) 0.5140(2) 0.0349(18) Uani 1 1 d . . . . .
C6 C 0.0651(9) 0.3987(6) 0.4858(2) 0.041(2) Uani 1 1 d . . . . .
C7 C 0.0480(10) 0.4814(7) 0.4614(2) 0.046(2) Uani 1 1 d . . . . .
H7 H -0.010248 0.471792 0.442046 0.056 Uiso 1 1 calc R U . . .
C8 C 0.1137(9) 0.5732(7) 0.4655(2) 0.048(2) Uani 1 1 d . . . . .
H8 H 0.101592 0.627943 0.448934 0.058 Uiso 1 1 calc R U . . .
C9 C 0.1995(9) 0.5891(6) 0.4937(2) 0.042(2) Uani 1 1 d . . . . .
C10 C 0.2194(9) 0.5133(6) 0.5177(2) 0.040(2) Uani 1 1 d . . . . .
H10 H 0.276660 0.526291 0.537059 0.049 Uiso 1 1 calc R U . . .
O11 O 0.2570(7) 0.6870(4) 0.49480(16) 0.0541(17) Uani 1 1 d . . . . .
C12 C 0.3427(12) 0.7091(8) 0.5234(3) 0.067(3) Uani 1 1 d . . . . .
H12A H 0.379156 0.780659 0.521133 0.101 Uiso 1 1 calc R U . . .
H12B H 0.417199 0.658269 0.523861 0.101 Uiso 1 1 calc R U . . .
H12C H 0.290873 0.703776 0.545036 0.101 Uiso 1 1 calc R U . . .
C13 C 0.2718(8) 0.3301(6) 0.5674(2) 0.0358(19) Uani 1 1 d . . . . .
H13 H 0.348269 0.378270 0.561381 0.043 Uiso 1 1 calc R U . . .
O14 O 0.3248(5) 0.2303(4) 0.57495(14) 0.0404(14) Uani 1 1 d . . . . .
H14 H 0.341227 0.198208 0.556341 0.061 Uiso 1 1 calc R U . . .
C15 C 0.1996(8) 0.3744(6) 0.5991(2) 0.037(2) Uani 1 1 d . . . . .
H15 H 0.140730 0.433849 0.591263 0.044 Uiso 1 1 calc R U . . .
N16 N 0.3023(7) 0.4185(5) 0.62525(17) 0.0435(17) Uani 1 1 d . . . . .
H16 H 0.370572 0.461639 0.612431 0.052 Uiso 1 1 calc R U . . .
C17 C 0.2295(10) 0.4884(8) 0.6507(3) 0.058(3) Uani 1 1 d . . . . .
H17A H 0.194584 0.552017 0.638820 0.070 Uiso 1 1 calc R U . . .
H17B H 0.291987 0.511162 0.669358 0.070 Uiso 1 1 calc R U . . .
C18 C 0.1108(10) 0.4241(9) 0.6664(3) 0.065(3) Uani 1 1 d . . . . .
H18A H 0.108584 0.433596 0.691919 0.078 Uiso 1 1 calc R U . . .
H18B H 0.024058 0.449578 0.656754 0.078 Uiso 1 1 calc R U . . .
C19 C 0.1297(9) 0.3083(8) 0.6577(2) 0.050(2) Uani 1 1 d . . . . .
H19 H 0.061263 0.265067 0.670426 0.060 Uiso 1 1 calc R U . . .
C20 C 0.1108(8) 0.2951(7) 0.6187(2) 0.044(2) Uani 1 1 d . . . . .
H20A H 0.014783 0.306612 0.612570 0.053 Uiso 1 1 calc R U . . .
H20B H 0.135611 0.222393 0.611804 0.053 Uiso 1 1 calc R U . . .
C21 C 0.3737(9) 0.3341(8) 0.6449(2) 0.053(2) Uani 1 1 d . . . . .
H21A H 0.445226 0.365841 0.659468 0.063 Uiso 1 1 calc R U . . .
H21B H 0.417187 0.284746 0.628352 0.063 Uiso 1 1 calc R U . . .
C22 C 0.2732(9) 0.2732(8) 0.6680(2) 0.055(2) Uani 1 1 d . . . . .
H22 H 0.289105 0.294809 0.692675 0.066 Uiso 1 1 calc R U . . .
C23 C 0.2971(12) 0.1547(10) 0.6653(4) 0.083(4) Uani 1 1 d D . . . .
H23 H 0.297525 0.126990 0.642419 0.100 Uiso 1 1 calc R U . A 3
C24 C 0.316(2) 0.0894(16) 0.6888(5) 0.096(7) Uani 0.74(3) 1 d D . P B 3
H24A H 0.316903 0.111512 0.712361 0.116 Uiso 0.74(3) 1 calc R U P B 3
H24B H 0.329654 0.017192 0.683196 0.116 Uiso 0.74(3) 1 calc R U P B 3
C24B C 0.389(5) 0.141(5) 0.6868(12) 0.096(7) Uani 0.26(3) 1 d D . P B 4
H24C H 0.424058 0.198546 0.699595 0.116 Uiso 0.26(3) 1 calc R U P B 4
H24D H 0.424227 0.071754 0.690492 0.116 Uiso 0.26(3) 1 calc R U P B 4
O31 O 0.9060(6) 0.5755(5) 0.6128(2) 0.0639(19) Uani 1 1 d D . . . .
C32 C 0.7888(8) 0.6095(6) 0.6102(3) 0.054(3) Uani 1 1 d D . . . .
O33 O 0.7747(5) 0.7094(4) 0.62353(18) 0.0541(17) Uani 1 1 d D . . . .
C34 C 0.6527(8) 0.7602(6) 0.6229(2) 0.041(2) Uani 1 1 d D . . . .
C35 C 0.6486(9) 0.8628(6) 0.6339(2) 0.052(2) Uani 1 1 d D . . . .
H35 H 0.728823 0.897168 0.641300 0.062 Uiso 1 1 calc R U . . .
C36 C 0.5282(8) 0.9153(7) 0.6340(3) 0.056(3) Uani 1 1 d D . . . .
H36 H 0.525151 0.986562 0.641584 0.067 Uiso 1 1 calc R U . . .
C37 C 0.4122(9) 0.8668(7) 0.6235(3) 0.057(3) Uani 1 1 d D . . . .
H37 H 0.329007 0.904092 0.623831 0.068 Uiso 1 1 calc R U . . .
C38 C 0.4158(8) 0.7640(7) 0.6123(2) 0.052(2) Uani 1 1 d D . . . .
H38 H 0.334791 0.730752 0.604865 0.062 Uiso 1 1 calc R U . . .
C39 C 0.5369(7) 0.7077(6) 0.6117(2) 0.042(2) Uani 1 1 d D . . . .
C40 C 0.5502(8) 0.6002(6) 0.5984(2) 0.041(2) Uani 1 1 d D . . . .
C41 C 0.6751(8) 0.5548(6) 0.5967(2) 0.044(2) Uani 1 1 d D . . . .
O42 O 0.4401(6) 0.5532(5) 0.58778(16) 0.0553(17) Uani 1 1 d D . . . .
C43 C 0.6971(10) 0.4490(6) 0.5800(2) 0.053(2) Uani 1 1 d D . . . .
H43 H 0.608667 0.433892 0.568509 0.063 Uiso 1 1 calc R U . . .
C44 C 0.7943(14) 0.4480(8) 0.5511(3) 0.090(4) Uani 1 1 d D . . . .
H44A H 0.795023 0.376985 0.540413 0.108 Uiso 1 1 calc R U . . .
H44B H 0.885960 0.462178 0.560254 0.108 Uiso 1 1 calc R U . . .
C45 C 0.7596(17) 0.5322(10) 0.5224(3) 0.110(6) Uani 1 1 d D . . . .
H45A H 0.796756 0.509253 0.500033 0.165 Uiso 1 1 calc R U . . .
H45B H 0.799222 0.600323 0.528800 0.165 Uiso 1 1 calc R U . . .
H45C H 0.661340 0.539474 0.520446 0.165 Uiso 1 1 calc R U . . .
C46 C 0.7160(8) 0.3563(6) 0.6044(2) 0.044(2) Uani 1 1 d D . . . .
C47 C 0.7398(8) 0.3669(6) 0.6395(2) 0.045(2) Uani 1 1 d D . . . .
H47 H 0.746705 0.435357 0.649367 0.054 Uiso 1 1 calc R U . . .
C48 C 0.7537(9) 0.2784(7) 0.6605(2) 0.062(3) Uani 1 1 d D . . . .
H48 H 0.771428 0.286505 0.684620 0.074 Uiso 1 1 calc R U . . .
C49 C 0.7419(11) 0.1790(7) 0.6464(3) 0.078(4) Uani 1 1 d D . . . .
H49 H 0.748639 0.118573 0.660920 0.094 Uiso 1 1 calc R U . . .
C50 C 0.7203(13) 0.1671(7) 0.6114(3) 0.079(4) Uani 1 1 d D . . . .
H50 H 0.716649 0.098652 0.601466 0.095 Uiso 1 1 calc R U . . .
C51 C 0.7039(11) 0.2550(6) 0.5908(3) 0.064(3) Uani 1 1 d D . . . .
H51 H 0.683890 0.246271 0.566842 0.077 Uiso 1 1 calc R U . . .
O61 O 1.020(4) 1.035(2) 0.7069(6) 0.098(10) Uani 0.501(10) 1 d D U P C 1
C62 C 1.016(5) 0.9740(16) 0.6819(5) 0.055(6) Uani 0.501(10) 1 d D U P C 1
O63 O 0.996(6) 1.0191(15) 0.6500(4) 0.062(6) Uani 0.501(10) 1 d D U P C 1
C64 C 1.005(4) 0.9628(15) 0.6200(4) 0.040(5) Uani 0.501(10) 1 d D U P C 1
C65 C 0.987(4) 1.0150(16) 0.5891(5) 0.047(6) Uani 0.501(10) 1 d D U P C 1
H65 H 0.962873 1.087503 0.589211 0.056 Uiso 0.501(10) 1 calc R U P C 1
C66 C 1.004(5) 0.9642(19) 0.5584(5) 0.057(7) Uani 0.501(10) 1 d D U P C 1
H66 H 0.998852 1.002190 0.537225 0.069 Uiso 0.501(10) 1 calc R U P C 1
C67 C 1.030(6) 0.8579(19) 0.5581(5) 0.059(7) Uani 0.501(10) 1 d D U P C 1
H67 H 1.036499 0.821308 0.536681 0.071 Uiso 0.501(10) 1 calc R U P C 1
C68 C 1.045(5) 0.8044(18) 0.5889(5) 0.046(6) Uani 0.501(10) 1 d D U P C 1
H68 H 1.067761 0.731595 0.588539 0.055 Uiso 0.501(10) 1 calc R U P C 1
C69 C 1.029(5) 0.8551(15) 0.6206(4) 0.037(5) Uani 0.501(10) 1 d D U P C 1
C70 C 1.038(6) 0.8039(15) 0.6542(4) 0.045(6) Uani 0.501(10) 1 d D U P C 1
C71 C 1.039(3) 0.8625(15) 0.6833(4) 0.058(6) Uani 0.501(10) 1 d D U P C 1
O72 O 1.049(5) 0.7000(14) 0.6558(7) 0.058(7) Uani 0.501(10) 1 d D U P C 1
H72 H 0.998028 0.672473 0.640943 0.087 Uiso 0.501(10) 1 calc R U P C 1
C73 C 1.0554(16) 0.8128(19) 0.7187(4) 0.082(6) Uani 0.501(10) 1 d D U P C 1
H73 H 1.066446 0.736032 0.713372 0.098 Uiso 0.501(10) 1 calc R U P C 1
C74 C 0.9389(18) 0.816(2) 0.7414(5) 0.070(6) Uani 0.501(10) 1 d D U P C 1
H74A H 0.910068 0.889741 0.744929 0.084 Uiso 0.501(10) 1 calc R U P C 1
H74B H 0.963306 0.785929 0.764365 0.084 Uiso 0.501(10) 1 calc R U P C 1
C75 C 0.817(2) 0.749(3) 0.7250(8) 0.092(9) Uani 0.501(10) 1 d D U P C 1
H75A H 0.734361 0.761617 0.738414 0.138 Uiso 0.501(10) 1 calc R U P C 1
H75B H 0.839261 0.673876 0.725549 0.138 Uiso 0.501(10) 1 calc R U P C 1
H75C H 0.802513 0.771269 0.700862 0.138 Uiso 0.501(10) 1 calc R U P C 1
C76 C 1.1888(15) 0.8430(16) 0.7348(5) 0.076(6) Uani 0.501(10) 1 d D U P C 1
C77 C 1.3083(18) 0.800(2) 0.7225(7) 0.100(7) Uani 0.501(10) 1 d D U P C 1
H77 H 1.307356 0.753088 0.703401 0.120 Uiso 0.501(10) 1 calc R U P C 1
C78 C 1.4296(18) 0.827(2) 0.7383(6) 0.100(7) Uani 0.501(10) 1 d D U P C 1
H78 H 1.509840 0.789227 0.733150 0.120 Uiso 0.501(10) 1 calc R U P C 1
C79 C 1.432(2) 0.910(2) 0.7618(7) 0.119(8) Uani 0.501(10) 1 d D U P C 1
H79 H 1.517012 0.934148 0.770454 0.142 Uiso 0.501(10) 1 calc R U P C 1
C80 C 1.315(2) 0.9598(17) 0.7731(5) 0.087(6) Uani 0.501(10) 1 d D U P C 1
H80 H 1.317144 1.015667 0.789511 0.105 Uiso 0.501(10) 1 calc R U P C 1
C81 C 1.1933(19) 0.9236(17) 0.7592(5) 0.088(6) Uani 0.501(10) 1 d D U P C 1
H81 H 1.111129 0.954947 0.766647 0.105 Uiso 0.501(10) 1 calc R U P C 1
O61B O 0.987(3) 1.0151(18) 0.7025(5) 0.069(7) Uani 0.499(10) 1 d D U P C 2
C62B C 1.013(7) 0.9544(19) 0.6782(5) 0.075(8) Uani 0.499(10) 1 d D U P C 2
O63B O 1.003(5) 0.9988(16) 0.6459(4) 0.061(6) Uani 0.499(10) 1 d D U P C 2
C64B C 1.018(6) 0.9434(17) 0.6161(5) 0.060(8) Uani 0.499(10) 1 d D U P C 2
C65B C 1.009(5) 0.9951(19) 0.5848(5) 0.070(8) Uani 0.499(10) 1 d D U P C 2
H65B H 1.002187 1.069834 0.584412 0.083 Uiso 0.499(10) 1 calc R U P C 2
C66B C 1.010(6) 0.941(2) 0.5544(6) 0.075(9) Uani 0.499(10) 1 d D U P C 2
H66B H 0.991021 0.975702 0.533157 0.090 Uiso 0.499(10) 1 calc R U P C 2
C67B C 1.039(7) 0.835(2) 0.5548(5) 0.077(9) Uani 0.499(10) 1 d D U P C 2
H67B H 1.052530 0.798116 0.533653 0.093 Uiso 0.499(10) 1 calc R U P C 2
C68B C 1.048(7) 0.782(2) 0.5860(5) 0.064(8) Uani 0.499(10) 1 d D U P C 2
H68B H 1.060144 0.707936 0.585962 0.077 Uiso 0.499(10) 1 calc R U P C 2
C69B C 1.039(6) 0.8356(17) 0.6174(5) 0.052(7) Uani 0.499(10) 1 d D U P C 2
C70B C 1.046(7) 0.7860(17) 0.6513(5) 0.054(7) Uani 0.499(10) 1 d D U P C 2
C71B C 1.037(3) 0.8433(16) 0.6808(4) 0.056(6) Uani 0.499(10) 1 d D U P C 2
O72B O 1.067(7) 0.6831(16) 0.6529(8) 0.077(10) Uani 0.499(10) 1 d D U P C 2
H72B H 1.012232 0.651932 0.639814 0.116 Uiso 0.499(10) 1 calc R U P C 2
C73B C 1.0525(16) 0.795(2) 0.7161(5) 0.088(7) Uani 0.499(10) 1 d D U P C 2
H73B H 1.063792 0.861014 0.730260 0.105 Uiso 0.499(10) 1 calc R U P C 2
C74B C 0.941(2) 0.748(2) 0.7343(8) 0.101(8) Uani 0.499(10) 1 d D U P C 2
H74C H 0.962524 0.743894 0.759364 0.121 Uiso 0.499(10) 1 calc R U P C 2
H74D H 0.927777 0.675000 0.725710 0.121 Uiso 0.499(10) 1 calc R U P C 2
C75B C 0.804(2) 0.812(3) 0.7294(11) 0.120(12) Uani 0.499(10) 1 d D U P C 2
H75D H 0.737084 0.787917 0.746450 0.180 Uiso 0.499(10) 1 calc R U P C 2
H75E H 0.768720 0.800438 0.705904 0.180 Uiso 0.499(10) 1 calc R U P C 2
H75F H 0.821097 0.887490 0.732816 0.180 Uiso 0.499(10) 1 calc R U P C 2
C76B C 1.1874(12) 0.7442(13) 0.7226(4) 0.079(6) Uani 0.499(10) 1 d DG U P C 2
C77B C 1.2017(15) 0.6580(13) 0.7446(4) 0.090(7) Uani 0.499(10) 1 d DG U P C 2
H77B H 1.124162 0.627012 0.755007 0.108 Uiso 0.499(10) 1 calc R U P C 2
C78B C 1.3293(18) 0.6172(13) 0.7515(5) 0.117(8) Uani 0.499(10) 1 d DG U P C 2
H78B H 1.338998 0.558338 0.766506 0.140 Uiso 0.499(10) 1 calc R U P C 2
C79B C 1.4427(14) 0.6626(17) 0.7363(5) 0.130(9) Uani 0.499(10) 1 d DG U P C 2
H79B H 1.529877 0.634744 0.740958 0.156 Uiso 0.499(10) 1 calc R U P C 2
C80B C 1.4284(13) 0.7488(17) 0.7143(5) 0.111(8) Uani 0.499(10) 1 d DG U P C 2
H80B H 1.505921 0.779824 0.703910 0.133 Uiso 0.499(10) 1 calc R U P C 2
C81B C 1.3008(16) 0.7896(13) 0.7075(4) 0.094(7) Uani 0.499(10) 1 d DG U P C 2
H81B H 1.291085 0.848501 0.692410 0.113 Uiso 0.499(10) 1 calc R U P C 2

loop_
_atom_site_aniso_label
_atom_site_aniso_U_11
_atom_site_aniso_U_22
_atom_site_aniso_U_33
_atom_site_aniso_U_23
_atom_site_aniso_U_13
_atom_site_aniso_U_12
N1 0.044(4) 0.046(4) 0.051(4) 0.004(4) -0.009(4) -0.009(4)
C2 0.043(5) 0.048(6) 0.059(6) 0.000(5) -0.007(5) -0.012(5)
C3 0.048(5) 0.046(5) 0.047(5) 0.004(4) -0.001(4) -0.005(5)
C4 0.026(4) 0.036(5) 0.045(5) 0.000(4) 0.003(4) -0.001(4)
C5 0.030(4) 0.035(4) 0.040(5) -0.003(4) 0.003(4) 0.002(4)
C6 0.038(5) 0.039(5) 0.044(5) 0.002(4) 0.000(4) 0.002(4)
C7 0.043(5) 0.055(6) 0.041(5) 0.002(4) -0.007(4) 0.001(5)
C8 0.050(6) 0.037(5) 0.057(6) 0.004(4) -0.005(5) 0.004(5)
C9 0.039(5) 0.033(5) 0.055(5) 0.001(4) 0.001(4) -0.003(4)
C10 0.035(5) 0.042(5) 0.044(5) -0.005(4) 0.001(4) 0.001(4)
O11 0.063(4) 0.035(3) 0.064(4) 0.005(3) -0.005(3) -0.006(3)
C12 0.078(8) 0.059(7) 0.064(7) -0.002(5) -0.015(6) -0.022(6)
C13 0.030(4) 0.037(5) 0.041(5) 0.000(3) 0.002(4) -0.005(4)
O14 0.032(3) 0.041(3) 0.049(3) -0.001(3) 0.001(3) 0.007(3)
C15 0.019(4) 0.043(5) 0.048(5) -0.002(4) -0.008(4) 0.001(4)
N16 0.032(4) 0.049(4) 0.050(4) -0.008(3) 0.002(3) -0.001(3)
C17 0.052(6) 0.063(6) 0.059(6) -0.018(5) 0.002(5) 0.004(5)
C18 0.041(6) 0.095(9) 0.060(6) -0.011(6) 0.008(5) 0.014(6)
C19 0.031(5) 0.075(7) 0.045(5) 0.009(5) -0.001(4) 0.003(5)
C20 0.016(4) 0.064(6) 0.052(5) 0.000(4) 0.004(4) 0.004(4)
C21 0.029(5) 0.072(7) 0.057(6) -0.007(5) -0.007(4) 0.006(5)
C22 0.040(5) 0.069(7) 0.055(6) 0.002(5) -0.006(4) 0.008(5)
C23 0.061(8) 0.083(9) 0.106(10) 0.029(7) -0.027(7) -0.010(7)
C24 0.107(18) 0.072(13) 0.110(13) 0.000(11) 0.021(12) 0.008(12)
C24B 0.107(18) 0.072(13) 0.110(13) 0.000(11) 0.021(12) 0.008(12)
O31 0.033(4) 0.042(4) 0.117(6) 0.001(4) 0.000(4) 0.007(3)
C32 0.037(6) 0.039(5) 0.085(7) 0.010(5) 0.008(5) 0.002(5)
O33 0.030(3) 0.030(3) 0.103(5) 0.003(3) -0.003(3) 0.000(3)
C34 0.036(5) 0.032(5) 0.054(5) 0.003(4) 0.004(4) -0.005(4)
C35 0.040(6) 0.042(6) 0.072(7) 0.002(4) -0.001(5) -0.011(4)
C36 0.033(6) 0.047(6) 0.089(7) -0.009(5) 0.009(5) 0.002(5)
C37 0.032(5) 0.052(6) 0.087(7) -0.009(5) 0.006(5) 0.006(5)
C38 0.032(5) 0.065(7) 0.060(6) -0.006(5) -0.001(4) -0.009(5)
C39 0.029(5) 0.042(5) 0.054(5) 0.000(4) 0.004(4) -0.006(4)
C40 0.031(5) 0.031(5) 0.060(5) 0.003(4) -0.002(4) -0.006(4)
C41 0.047(6) 0.027(4) 0.059(6) 0.004(4) -0.008(4) -0.011(4)
O42 0.049(4) 0.048(4) 0.069(4) -0.002(3) -0.008(3) -0.011(3)
C43 0.056(6) 0.046(5) 0.056(6) -0.004(4) 0.001(5) -0.001(5)
C44 0.117(11) 0.059(7) 0.094(9) 0.011(6) 0.039(8) 0.032(7)
C45 0.143(14) 0.096(10) 0.091(9) 0.037(7) 0.060(9) 0.064(10)
C46 0.026(4) 0.037(5) 0.068(6) 0.001(4) -0.002(4) 0.005(4)
C47 0.027(5) 0.032(5) 0.075(7) 0.008(4) 0.001(4) -0.002(4)
C48 0.035(5) 0.071(7) 0.078(7) 0.024(6) 0.002(5) 0.001(5)
C49 0.060(7) 0.032(6) 0.144(12) 0.029(6) 0.009(8) 0.001(5)
C50 0.088(9) 0.039(6) 0.111(10) -0.001(6) 0.006(8) -0.009(6)
C51 0.063(7) 0.037(5) 0.091(8) -0.004(5) -0.002(6) -0.008(5)
O61 0.09(2) 0.103(14) 0.101(12) -0.046(10) -0.004(12) -0.052(12)
C62 0.042(12) 0.062(9) 0.060(9) -0.019(7) 0.012(10) -0.007(11)
O63 0.064(13) 0.047(8) 0.074(8) -0.005(6) 0.000(10) 0.004(9)
C64 0.017(10) 0.048(8) 0.056(8) -0.006(7) 0.006(9) 0.001(9)
C65 0.033(12) 0.034(9) 0.073(9) 0.010(7) 0.012(9) 0.009(8)
C66 0.059(13) 0.051(10) 0.061(9) 0.003(8) -0.004(11) -0.010(11)
C67 0.062(14) 0.054(11) 0.061(9) -0.005(8) 0.001(10) -0.010(11)
C68 0.030(11) 0.046(10) 0.060(9) -0.002(7) -0.002(10) -0.007(11)
C69 0.019(11) 0.034(8) 0.057(7) 0.005(6) 0.004(9) -0.002(10)
C70 0.024(12) 0.046(9) 0.066(8) 0.003(7) 0.002(10) 0.006(11)
C71 0.054(13) 0.061(9) 0.061(8) 0.010(7) 0.009(9) -0.004(10)
O72 0.030(13) 0.047(10) 0.098(14) 0.017(8) -0.009(11) 0.003(13)
C73 0.073(9) 0.095(13) 0.078(9) 0.015(9) 0.006(8) -0.010(10)
C74 0.065(9) 0.080(12) 0.065(10) 0.006(9) 0.010(8) -0.001(9)
C75 0.056(13) 0.13(2) 0.093(17) 0.024(16) 0.000(12) -0.011(13)
C76 0.062(8) 0.086(11) 0.080(11) 0.022(8) -0.002(8) -0.007(9)
C77 0.088(10) 0.100(13) 0.111(13) 0.005(10) 0.010(10) 0.002(10)
C78 0.067(9) 0.115(13) 0.118(13) 0.028(9) 0.005(10) 0.017(10)
C79 0.096(11) 0.138(14) 0.122(14) 0.015(10) -0.019(11) -0.002(11)
C80 0.095(11) 0.105(12) 0.063(10) 0.024(8) -0.004(9) -0.022(9)
C81 0.080(10) 0.099(12) 0.084(11) 0.012(8) 0.010(9) -0.009(10)
O61B 0.058(15) 0.072(11) 0.076(10) -0.029(9) -0.011(9) -0.012(12)
C62B 0.075(15) 0.075(11) 0.074(9) -0.011(8) 0.006(12) 0.001(13)
O63B 0.042(10) 0.075(10) 0.067(8) -0.003(7) 0.012(9) 0.004(11)
C64B 0.056(16) 0.056(10) 0.069(8) -0.008(7) -0.002(11) -0.007(11)
C65B 0.070(17) 0.063(12) 0.075(10) 0.006(8) 0.011(11) -0.007(11)
C66B 0.076(15) 0.072(13) 0.077(10) 0.002(9) -0.002(12) 0.008(13)
C67B 0.078(15) 0.077(12) 0.077(10) -0.007(9) 0.002(12) 0.004(13)
C68B 0.062(14) 0.054(11) 0.077(9) -0.006(8) -0.003(11) -0.009(12)
C69B 0.030(13) 0.058(10) 0.067(9) -0.002(7) -0.003(11) 0.000(12)
C70B 0.036(14) 0.049(10) 0.077(8) 0.002(7) 0.006(11) -0.001(12)
C71B 0.036(12) 0.063(9) 0.070(9) -0.005(7) 0.011(9) -0.005(9)
O72B 0.06(2) 0.049(10) 0.127(18) 0.001(9) 0.003(12) 0.023(11)
C73B 0.079(9) 0.094(13) 0.090(10) 0.009(9) 0.004(10) 0.000(10)
C74B 0.092(11) 0.108(14) 0.102(13) 0.014(11) 0.020(11) -0.007(11)
C75B 0.089(14) 0.15(2) 0.12(2) 0.01(2) 0.029(16) 0.012(16)
C76B 0.070(8) 0.096(12) 0.072(11) 0.007(9) -0.004(8) -0.011(9)
C77B 0.079(10) 0.100(12) 0.091(12) 0.016(9) -0.007(10) -0.007(9)
C78B 0.086(11) 0.123(14) 0.141(15) 0.019(11) 0.002(11) 0.006(10)
C79B 0.101(11) 0.150(15) 0.140(15) 0.043(11) 0.003(11) -0.001(11)
C80B 0.078(10) 0.131(14) 0.123(14) 0.024(11) 0.002(11) 0.005(11)
C81B 0.076(9) 0.106(13) 0.101(14) 0.016(10) -0.005(10) -0.018(9)

loop_
_atom_type_symbol
_atom_type_description
_atom_type_scat_dispersion_real
_atom_type_scat_dispersion_imag
_atom_type_scat_source
C C 0.0033 0.0016 'International Tables Vol C Tables 4.2.6.8 and 6.1.1.4'
H H 0.0000 0.0000 'International Tables Vol C Tables 4.2.6.8 and 6.1.1.4'
N N 0.0061 0.0033 'International Tables Vol C Tables 4.2.6.8 and 6.1.1.4'
O O 0.0106 0.0060 'International Tables Vol C Tables 4.2.6.8 and 6.1.1.4'

loop_
_geom_angle_atom_site_label_1
_geom_angle_atom_site_label_2
_geom_angle_atom_site_label_3
_geom_angle
_geom_angle_site_symmetry_1
_geom_angle_site_symmetry_3
_geom_angle_publ_flag
C2 N1 C6 117.9(7) . . ?
N1 C2 C3 123.5(8) . . ?
N1 C2 H2 118.2 . . ?
C3 C2 H2 118.2 . . ?
C4 C3 C2 120.3(8) . . ?
C4 C3 H3 119.9 . . ?
C2 C3 H3 119.9 . . ?
C3 C4 C5 117.7(7) . . ?
C3 C4 C13 119.2(7) . . ?
C5 C4 C13 123.1(7) . . ?
C6 C5 C10 118.5(7) . . ?
C6 C5 C4 117.5(7) . . ?
C10 C5 C4 123.9(7) . . ?
N1 C6 C5 123.0(7) . . ?
N1 C6 C7 118.0(8) . . ?
C5 C6 C7 119.0(8) . . ?
C8 C7 C6 120.4(8) . . ?
C8 C7 H7 119.8 . . ?
C6 C7 H7 119.8 . . ?
C7 C8 C9 120.8(8) . . ?
C7 C8 H8 119.6 . . ?
C9 C8 H8 119.6 . . ?
C10 C9 O11 124.5(8) . . ?
C10 C9 C8 121.4(8) . . ?
O11 C9 C8 114.1(7) . . ?
C9 C10 C5 119.8(8) . . ?
C9 C10 H10 120.1 . . ?
C5 C10 H10 120.1 . . ?
C9 O11 C12 116.9(7) . . ?
O11 C12 H12A 109.5 . . ?
O11 C12 H12B 109.5 . . ?
H12A C12 H12B 109.5 . . ?
O11 C12 H12C 109.5 . . ?
H12A C12 H12C 109.5 . . ?
H12B C12 H12C 109.5 . . ?
O14 C13 C4 111.6(6) . . ?
O14 C13 C15 110.0(6) . . ?
C4 C13 C15 109.8(6) . . ?
O14 C13 H13 108.4 . . ?
C4 C13 H13 108.4 . . ?
C15 C13 H13 108.4 . . ?
C13 O14 H14 109.5 . . ?
C13 C15 C20 114.9(7) . . ?
C13 C15 N16 110.5(6) . . ?
C20 C15 N16 107.2(6) . . ?
C13 C15 H15 108.0 . . ?
C20 C15 H15 108.0 . . ?
N16 C15 H15 108.0 . . ?
C21 N16 C17 108.7(7) . . ?
C21 N16 C15 112.6(7) . . ?
C17 N16 C15 109.0(6) . . ?
C21 N16 H16 108.8 . . ?
C17 N16 H16 108.8 . . ?
C15 N16 H16 108.8 . . ?
N16 C17 C18 107.8(8) . . ?
N16 C17 H17A 110.1 . . ?
C18 C17 H17A 110.1 . . ?
N16 C17 H17B 110.1 . . ?
C18 C17 H17B 110.1 . . ?
H17A C17 H17B 108.5 . . ?
C19 C18 C17 109.2(8) . . ?
C19 C18 H18A 109.8 . . ?
C17 C18 H18A 109.8 . . ?
C19 C18 H18B 109.8 . . ?
C17 C18 H18B 109.8 . . ?
H18A C18 H18B 108.3 . . ?
C18 C19 C20 108.0(8) . . ?
C18 C19 C22 109.7(8) . . ?
C20 C19 C22 109.6(7) . . ?
C18 C19 H19 109.8 . . ?
C20 C19 H19 109.8 . . ?
C22 C19 H19 109.8 . . ?
C19 C20 C15 110.0(7) . . ?
C19 C20 H20A 109.7 . . ?
C15 C20 H20A 109.7 . . ?
C19 C20 H20B 109.7 . . ?
C15 C20 H20B 109.7 . . ?
H20A C20 H20B 108.2 . . ?
N16 C21 C22 110.3(7) . . ?
N16 C21 H21A 109.6 . . ?
C22 C21 H21A 109.6 . . ?
N16 C21 H21B 109.6 . . ?
C22 C21 H21B 109.6 . . ?
H21A C21 H21B 108.1 . . ?
C23 C22 C19 114.2(9) . . ?
C23 C22 C21 110.7(9) . . ?
C19 C22 C21 107.5(7) . . ?
C23 C22 H22 108.1 . . ?
C19 C22 H22 108.1 . . ?
C21 C22 H22 108.1 . . ?
C24 C23 C22 129.2(16) . . ?
C24B C23 C22 102(3) . . ?
C24 C23 H23 115.4 . . ?
C22 C23 H23 115.4 . . ?
C23 C24 H24A 120.0 . . ?
C23 C24 H24B 120.0 . . ?
H24A C24 H24B 120.0 . . ?
C23 C24B H24C 120.0 . . ?
C23 C24B H24D 120.0 . . ?
H24C C24B H24D 120.0 . . ?
O31 C32 O33 112.7(7) . . ?
O31 C32 C41 126.9(7) . . ?
O33 C32 C41 120.4(7) . . ?
C34 O33 C32 121.1(6) . . ?
C35 C34 O33 117.9(7) . . ?
C35 C34 C39 121.7(7) . . ?
O33 C34 C39 120.4(6) . . ?
C36 C35 C34 119.4(8) . . ?
C36 C35 H35 120.3 . . ?
C34 C35 H35 120.3 . . ?
C37 C36 C35 120.9(8) . . ?
C37 C36 H36 119.6 . . ?
C35 C36 H36 119.6 . . ?
C36 C37 C38 120.0(8) . . ?
C36 C37 H37 120.0 . . ?
C38 C37 H37 120.0 . . ?
C37 C38 C39 120.9(8) . . ?
C37 C38 H38 119.6 . . ?
C39 C38 H38 119.6 . . ?
C34 C39 C38 117.2(7) . . ?
C34 C39 C40 118.7(7) . . ?
C38 C39 C40 124.1(7) . . ?
O42 C40 C41 123.2(7) . . ?
O42 C40 C39 117.4(7) . . ?
C41 C40 C39 119.4(7) . . ?
C40 C41 C32 119.7(7) . . ?
C40 C41 C43 121.8(7) . . ?
C32 C41 C43 118.5(7) . . ?
C44 C43 C41 115.2(8) . . ?
C44 C43 C46 112.4(7) . . ?
C41 C43 C46 116.5(7) . . ?
C44 C43 H43 103.5 . . ?
C41 C43 H43 103.5 . . ?
C46 C43 H43 103.5 . . ?
C43 C44 C45 112.5(9) . . ?
C43 C44 H44A 109.1 . . ?
C45 C44 H44A 109.1 . . ?
C43 C44 H44B 109.1 . . ?
C45 C44 H44B 109.1 . . ?
H44A C44 H44B 107.8 . . ?
C44 C45 H45A 109.5 . . ?
C44 C45 H45B 109.5 . . ?
H45A C45 H45B 109.5 . . ?
C44 C45 H45C 109.5 . . ?
H45A C45 H45C 109.5 . . ?
H45B C45 H45C 109.5 . . ?
C47 C46 C51 118.3(7) . . ?
C47 C46 C43 123.5(7) . . ?
C51 C46 C43 118.2(7) . . ?
C46 C47 C48 120.6(8) . . ?
C46 C47 H47 119.7 . . ?
C48 C47 H47 119.7 . . ?
C49 C48 C47 120.0(8) . . ?
C49 C48 H48 120.0 . . ?
C47 C48 H48 120.0 . . ?
C50 C49 C48 120.0(8) . . ?
C50 C49 H49 120.0 . . ?
C48 C49 H49 120.0 . . ?
C49 C50 C51 119.7(9) . . ?
C49 C50 H50 120.1 . . ?
C51 C50 H50 120.1 . . ?
C50 C51 C46 121.2(8) . . ?
C50 C51 H51 119.4 . . ?
C46 C51 H51 119.4 . . ?
O61 C62 O63 116.2(15) . . ?
O61 C62 C71 125.5(15) . . ?
O63 C62 C71 118.1(12) . . ?
C64 O63 C62 122.3(12) . . ?
O63 C64 C65 118.4(12) . . ?
O63 C64 C69 120.8(11) . . ?
C65 C64 C69 120.8(12) . . ?
C66 C65 C64 120.6(13) . . ?
C66 C65 H65 119.7 . . ?
C64 C65 H65 119.7 . . ?
C65 C66 C67 119.8(13) . . ?
C65 C66 H66 120.1 . . ?
C67 C66 H66 120.1 . . ?
C66 C67 C68 119.9(14) . . ?
C66 C67 H67 120.1 . . ?
C68 C67 H67 120.1 . . ?
C67 C68 C69 121.1(13) . . ?
C67 C68 H68 119.5 . . ?
C69 C68 H68 119.5 . . ?
C64 C69 C68 117.5(11) . . ?
C64 C69 C70 117.9(11) . . ?
C68 C69 C70 124.7(12) . . ?
O72 C70 C71 120.7(13) . . ?
O72 C70 C69 119.4(13) . . ?
C71 C70 C69 119.8(12) . . ?
C70 C71 C62 120.6(11) . . ?
C70 C71 C73 121.4(12) . . ?
C62 C71 C73 117.8(12) . . ?
C70 O72 H72 109.5 . . ?
C74 C73 C71 116.9(14) . . ?
C74 C73 C76 116.1(13) . . ?
C71 C73 C76 110.9(14) . . ?
C74 C73 H73 103.6 . . ?
C71 C73 H73 103.6 . . ?
C76 C73 H73 103.6 . . ?
C73 C74 C75 110.2(14) . . ?
C73 C74 H74A 109.6 . . ?
C75 C74 H74A 109.6 . . ?
C73 C74 H74B 109.6 . . ?
C75 C74 H74B 109.6 . . ?
H74A C74 H74B 108.1 . . ?
C74 C75 H75A 109.5 . . ?
C74 C75 H75B 109.5 . . ?
H75A C75 H75B 109.5 . . ?
C74 C75 H75C 109.5 . . ?
H75A C75 H75C 109.5 . . ?
H75B C75 H75C 109.5 . . ?
C77 C76 C81 119.4(12) . . ?
C77 C76 C73 120.5(13) . . ?
C81 C76 C73 119.6(13) . . ?
C76 C77 C78 119.6(14) . . ?
C76 C77 H77 120.2 . . ?
C78 C77 H77 120.2 . . ?
C77 C78 C79 119.2(14) . . ?
C77 C78 H78 120.4 . . ?
C79 C78 H78 120.4 . . ?
C78 C79 C80 121.9(14) . . ?
C78 C79 H79 119.1 . . ?
C80 C79 H79 119.1 . . ?
C79 C80 C81 117.0(14) . . ?
C79 C80 H80 121.5 . . ?
C81 C80 H80 121.5 . . ?
C76 C81 C80 122.0(13) . . ?
C76 C81 H81 119.0 . . ?
C80 C81 H81 119.0 . . ?
O61B C62B O63B 114.5(15) . . ?
O61B C62B C71B 126.3(15) . . ?
O63B C62B C71B 118.8(12) . . ?
C64B O63B C62B 123.2(13) . . ?
O63B C64B C65B 119.3(13) . . ?
O63B C64B C69B 119.8(12) . . ?
C65B C64B C69B 121.0(13) . . ?
C66B C65B C64B 120.8(15) . . ?
C66B C65B H65B 119.6 . . ?
C64B C65B H65B 119.6 . . ?
C65B C66B C67B 119.2(15) . . ?
C65B C66B H66B 120.4 . . ?
C67B C66B H66B 120.4 . . ?
C66B C67B C68B 119.9(15) . . ?
C66B C67B H67B 120.0 . . ?
C68B C67B H67B 120.0 . . ?
C67B C68B C69B 121.3(14) . . ?
C67B C68B H68B 119.4 . . ?
C69B C68B H68B 119.4 . . ?
C64B C69B C68B 117.2(11) . . ?
C64B C69B C70B 118.0(12) . . ?
C68B C69B C70B 124.8(13) . . ?
O72B C70B C71B 120.2(14) . . ?
O72B C70B C69B 118.4(14) . . ?
C71B C70B C69B 121.3(12) . . ?
C70B C71B C62B 118.8(11) . . ?
C70B C71B C73B 122.6(13) . . ?
C62B C71B C73B 118.7(13) . . ?
C70B O72B H72B 109.5 . . ?
C74B C73B C71B 122.0(15) . . ?
C74B C73B C76B 114.8(13) . . ?
C71B C73B C76B 114.8(13) . . ?
C74B C73B H73B 99.7 . . ?
C71B C73B H73B 99.7 . . ?
C76B C73B H73B 99.7 . . ?
C73B C74B C75B 112.5(16) . . ?
C73B C74B H74C 109.1 . . ?
C75B C74B H74C 109.1 . . ?
C73B C74B H74D 109.1 . . ?
C75B C74B H74D 109.1 . . ?
H74C C74B H74D 107.8 . . ?
C74B C75B H75D 109.5 . . ?
C74B C75B H75E 109.5 . . ?
H75D C75B H75E 109.5 . . ?
C74B C75B H75F 109.5 . . ?
H75D C75B H75F 109.5 . . ?
H75E C75B H75F 109.5 . . ?
C77B C76B C81B 120.0 . . ?
C77B C76B C73B 122.0(10) . . ?
C81B C76B C73B 117.9(10) . . ?
C78B C77B C76B 120.0 . . ?
C78B C77B H77B 120.0 . . ?
C76B C77B H77B 120.0 . . ?
C77B C78B C79B 120.0 . . ?
C77B C78B H78B 120.0 . . ?
C79B C78B H78B 120.0 . . ?
C80B C79B C78B 120.0 . . ?
C80B C79B H79B 120.0 . . ?
C78B C79B H79B 120.0 . . ?
C81B C80B C79B 120.0 . . ?
C81B C80B H80B 120.0 . . ?
C79B C80B H80B 120.0 . . ?
C80B C81B C76B 120.0 . . ?
C80B C81B H81B 120.0 . . ?
C76B C81B H81B 120.0 . . ?

loop_
_geom_bond_atom_site_label_1
_geom_bond_atom_site_label_2
_geom_bond_distance
_geom_bond_site_symmetry_2
_geom_bond_publ_flag
N1 C2 1.315(11) . ?
N1 C6 1.367(11) . ?
C2 C3 1.397(12) . ?
C2 H2 0.9500 . ?
C3 C4 1.381(12) . ?
C3 H3 0.9500 . ?
C4 C5 1.430(11) . ?
C4 C13 1.513(11) . ?
C5 C6 1.413(12) . ?
C5 C10 1.427(11) . ?
C6 C7 1.418(12) . ?
C7 C8 1.342(12) . ?
C7 H7 0.9500 . ?
C8 C9 1.395(12) . ?
C8 H8 0.9500 . ?
C9 C10 1.347(12) . ?
C9 O11 1.367(10) . ?
C10 H10 0.9500 . ?
O11 C12 1.419(11) . ?
C12 H12A 0.9800 . ?
C12 H12B 0.9800 . ?
C12 H12C 0.9800 . ?
C13 O14 1.401(9) . ?
C13 C15 1.522(11) . ?
C13 H13 1.0000 . ?
O14 H14 0.8400 . ?
C15 C20 1.533(12) . ?
C15 N16 1.536(10) . ?
C15 H15 1.0000 . ?
N16 C21 1.488(11) . ?
N16 C17 1.506(11) . ?
N16 H16 1.0000 . ?
C17 C18 1.552(14) . ?
C17 H17A 0.9900 . ?
C17 H17B 0.9900 . ?
C18 C19 1.517(14) . ?
C18 H18A 0.9900 . ?
C18 H18B 0.9900 . ?
C19 C20 1.523(12) . ?
C19 C22 1.541(12) . ?
C19 H19 1.0000 . ?
C20 H20A 0.9900 . ?
C20 H20B 0.9900 . ?
C21 C22 1.543(13) . ?
C21 H21A 0.9900 . ?
C21 H21B 0.9900 . ?
C22 C23 1.524(16) . ?
C22 H22 1.0000 . ?
C23 C24 1.240(18) . ?
C23 C24B 1.24(2) . ?
C23 H23 0.9500 . ?
C24 H24A 0.9500 . ?
C24 H24B 0.9500 . ?
C24B H24C 0.9500 . ?
C24B H24D 0.9500 . ?
O31 C32 1.241(10) . ?
C32 O33 1.374(9) . ?
C32 C41 1.421(11) . ?
O33 C34 1.369(9) . ?
C34 C35 1.368(10) . ?
C34 C39 1.394(10) . ?
C35 C36 1.365(11) . ?
C35 H35 0.9500 . ?
C36 C37 1.365(11) . ?
C36 H36 0.9500 . ?
C37 C38 1.373(11) . ?
C37 H37 0.9500 . ?
C38 C39 1.395(10) . ?
C38 H38 0.9500 . ?
C39 C40 1.462(10) . ?
C40 O42 1.307(9) . ?
C40 C41 1.365(10) . ?
C41 C43 1.503(10) . ?
C43 C44 1.473(12) . ?
C43 C46 1.516(10) . ?
C43 H43 1.0000 . ?
C44 C45 1.575(13) . ?
C44 H44A 0.9900 . ?
C44 H44B 0.9900 . ?
C45 H45A 0.9800 . ?
C45 H45B 0.9800 . ?
C45 H45C 0.9800 . ?
C46 C47 1.377(9) . ?
C46 C51 1.392(9) . ?
C47 C48 1.392(9) . ?
C47 H47 0.9500 . ?
C48 C49 1.378(10) . ?
C48 H48 0.9500 . ?
C49 C50 1.373(11) . ?
C49 H49 0.9500 . ?
C50 C51 1.377(10) . ?
C50 H50 0.9500 . ?
C51 H51 0.9500 . ?
O61 C62 1.240(14) . ?
C62 O63 1.367(12) . ?
C62 C71 1.433(14) . ?
O63 C64 1.361(12) . ?
C64 C65 1.373(13) . ?
C64 C69 1.386(13) . ?
C65 C66 1.356(14) . ?
C65 H65 0.9500 . ?
C66 C67 1.371(14) . ?
C66 H66 0.9500 . ?
C67 C68 1.375(13) . ?
C67 H67 0.9500 . ?
C68 C69 1.389(13) . ?
C68 H68 0.9500 . ?
C69 C70 1.450(12) . ?
C70 O72 1.323(12) . ?
C70 C71 1.346(13) . ?
C71 C73 1.507(13) . ?
O72 H72 0.8400 . ?
C73 C74 1.450(15) . ?
C73 C76 1.509(14) . ?
C73 H73 1.0000 . ?
C74 C75 1.604(17) . ?
C74 H74A 0.9900 . ?
C74 H74B 0.9900 . ?
C75 H75A 0.9800 . ?
C75 H75B 0.9800 . ?
C75 H75C 0.9800 . ?
C76 C77 1.384(12) . ?
C76 C81 1.388(12) . ?
C77 C78 1.389(12) . ?
C77 H77 0.9500 . ?
C78 C79 1.389(12) . ?
C78 H78 0.9500 . ?
C79 C80 1.391(13) . ?
C79 H79 0.9500 . ?
C80 C81 1.393(12) . ?
C80 H80 0.9500 . ?
C81 H81 0.9500 . ?
O61B C62B 1.238(14) . ?
C62B O63B 1.368(12) . ?
C62B C71B 1.432(14) . ?
O63B C64B 1.355(12) . ?
C64B C65B 1.374(13) . ?
C64B C69B 1.384(13) . ?
C65B C66B 1.356(14) . ?
C65B H65B 0.9500 . ?
C66B C67B 1.373(15) . ?
C66B H66B 0.9500 . ?
C67B C68B 1.375(14) . ?
C67B H67B 0.9500 . ?
C68B C69B 1.391(13) . ?
C68B H68B 0.9500 . ?
C69B C70B 1.451(12) . ?
C70B O72B 1.323(12) . ?
C70B C71B 1.350(13) . ?
C71B C73B 1.498(13) . ?
O72B H72B 0.8400 . ?
C73B C74B 1.441(15) . ?
C73B C76B 1.506(13) . ?
C73B H73B 1.0000 . ?
C74B C75B 1.593(17) . ?
C74B H74C 0.9900 . ?
C74B H74D 0.9900 . ?
C75B H75D 0.9800 . ?
C75B H75E 0.9800 . ?
C75B H75F 0.9800 . ?
C76B C77B 1.3900 . ?
C76B C81B 1.3900 . ?
C77B C78B 1.3900 . ?
C77B H77B 0.9500 . ?
C78B C79B 1.3900 . ?
C78B H78B 0.9500 . ?
C79B C80B 1.3900 . ?
C79B H79B 0.9500 . ?
C80B C81B 1.3900 . ?
C80B H80B 0.9500 . ?
C81B H81B 0.9500 . ?

loop_
_geom_torsion_atom_site_label_1
_geom_torsion_atom_site_label_2
_geom_torsion_atom_site_label_3
_geom_torsion_atom_site_label_4
_geom_torsion
_geom_torsion_site_symmetry_1
_geom_torsion_site_symmetry_2
_geom_torsion_site_symmetry_3
_geom_torsion_site_symmetry_4
_geom_torsion_publ_flag
C6 N1 C2 C3 -1.2(14) . . . . ?
N1 C2 C3 C4 2.8(14) . . . . ?
C2 C3 C4 C5 -1.0(12) . . . . ?
C2 C3 C4 C13 179.0(8) . . . . ?
C3 C4 C5 C6 -2.0(11) . . . . ?
C13 C4 C5 C6 177.9(7) . . . . ?
C3 C4 C5 C10 179.1(8) . . . . ?
C13 C4 C5 C10 -0.9(12) . . . . ?
C2 N1 C6 C5 -2.1(13) . . . . ?
C2 N1 C6 C7 177.8(8) . . . . ?
C10 C5 C6 N1 -177.4(8) . . . . ?
C4 C5 C6 N1 3.7(12) . . . . ?
C10 C5 C6 C7 2.7(12) . . . . ?
C4 C5 C6 C7 -176.2(7) . . . . ?
N1 C6 C7 C8 178.8(8) . . . . ?
C5 C6 C7 C8 -1.3(13) . . . . ?
C6 C7 C8 C9 -0.1(14) . . . . ?
C7 C8 C9 C10 0.0(14) . . . . ?
C7 C8 C9 O11 -178.7(8) . . . . ?
O11 C9 C10 C5 -180.0(7) . . . . ?
C8 C9 C10 C5 1.5(13) . . . . ?
C6 C5 C10 C9 -2.8(12) . . . . ?
C4 C5 C10 C9 176.0(8) . . . . ?
C10 C9 O11 C12 -0.3(13) . . . . ?
C8 C9 O11 C12 178.4(8) . . . . ?
C3 C4 C13 O14 28.9(10) . . . . ?
C5 C4 C13 O14 -151.0(7) . . . . ?
C3 C4 C13 C15 -93.4(9) . . . . ?
C5 C4 C13 C15 86.7(9) . . . . ?
O14 C13 C15 C20 -42.9(9) . . . . ?
C4 C13 C15 C20 80.3(8) . . . . ?
O14 C13 C15 N16 78.6(8) . . . . ?
C4 C13 C15 N16 -158.2(6) . . . . ?
C13 C15 N16 C21 -75.6(8) . . . . ?
C20 C15 N16 C21 50.4(8) . . . . ?
C13 C15 N16 C17 163.8(7) . . . . ?
C20 C15 N16 C17 -70.3(8) . . . . ?
C21 N16 C17 C18 -69.6(9) . . . . ?
C15 N16 C17 C18 53.4(9) . . . . ?
N16 C17 C18 C19 13.7(11) . . . . ?
C17 C18 C19 C20 -68.1(10) . . . . ?
C17 C18 C19 C22 51.3(10) . . . . ?
C18 C19 C20 C15 51.1(9) . . . . ?
C22 C19 C20 C15 -68.3(10) . . . . ?
C13 C15 C20 C19 137.7(7) . . . . ?
N16 C15 C20 C19 14.5(9) . . . . ?
C17 N16 C21 C22 55.6(9) . . . . ?
C15 N16 C21 C22 -65.2(9) . . . . ?
C18 C19 C22 C23 171.6(9) . . . . ?
C20 C19 C22 C23 -69.9(11) . . . . ?
C18 C19 C22 C21 -65.1(10) . . . . ?
C20 C19 C22 C21 53.3(10) . . . . ?
N16 C21 C22 C23 135.4(8) . . . . ?
N16 C21 C22 C19 10.1(11) . . . . ?
C19 C22 C23 C24 -111.7(19) . . . . ?
C21 C22 C23 C24 126.9(19) . . . . ?
C19 C22 C23 C24B -154(3) . . . . ?
C21 C22 C23 C24B 84(3) . . . . ?
O31 C32 O33 C34 179.9(8) . . . . ?
C41 C32 O33 C34 -2.5(12) . . . . ?
C32 O33 C34 C35 -174.5(8) . . . . ?
C32 O33 C34 C39 6.0(12) . . . . ?
O33 C34 C35 C36 -179.2(9) . . . . ?
C39 C34 C35 C36 0.4(14) . . . . ?
C34 C35 C36 C37 0.1(15) . . . . ?
C35 C36 C37 C38 -0.4(16) . . . . ?
C36 C37 C38 C39 0.3(15) . . . . ?
C35 C34 C39 C38 -0.5(13) . . . . ?
O33 C34 C39 C38 179.0(8) . . . . ?
C35 C34 C39 C40 176.3(8) . . . . ?
O33 C34 C39 C40 -4.2(12) . . . . ?
C37 C38 C39 C34 0.1(13) . . . . ?
C37 C38 C39 C40 -176.4(9) . . . . ?
C34 C39 C40 O42 -179.5(8) . . . . ?
C38 C39 C40 O42 -3.0(13) . . . . ?
C34 C39 C40 C41 -1.1(12) . . . . ?
C38 C39 C40 C41 175.5(8) . . . . ?
O42 C40 C41 C32 -177.1(8) . . . . ?
C39 C40 C41 C32 4.5(12) . . . . ?
O42 C40 C41 C43 4.5(13) . . . . ?
C39 C40 C41 C43 -173.8(7) . . . . ?
O31 C32 C41 C40 174.4(10) . . . . ?
O33 C32 C41 C40 -2.8(13) . . . . ?
O31 C32 C41 C43 -7.2(14) . . . . ?
O33 C32 C41 C43 175.5(8) . . . . ?
C40 C41 C43 C44 121.9(11) . . . . ?
C32 C41 C43 C44 -56.5(12) . . . . ?
C40 C41 C43 C46 -103.3(10) . . . . ?
C32 C41 C43 C46 78.4(10) . . . . ?
C41 C43 C44 C45 -53.2(15) . . . . ?
C46 C43 C44 C45 170.1(10) . . . . ?
C44 C43 C46 C47 123.1(10) . . . . ?
C41 C43 C46 C47 -12.9(12) . . . . ?
C44 C43 C46 C51 -59.3(12) . . . . ?
C41 C43 C46 C51 164.7(9) . . . . ?
C51 C46 C47 C48 1.2(13) . . . . ?
C43 C46 C47 C48 178.8(8) . . . . ?
C46 C47 C48 C49 -0.9(14) . . . . ?
C47 C48 C49 C50 1.9(16) . . . . ?
C48 C49 C50 C51 -3.2(18) . . . . ?
C49 C50 C51 C46 3.5(18) . . . . ?
C47 C46 C51 C50 -2.5(15) . . . . ?
C43 C46 C51 C50 179.8(10) . . . . ?
O61 C62 O63 C64 172(5) . . . . ?
C71 C62 O63 C64 -3(8) . . . . ?
C62 O63 C64 C65 -178(5) . . . . ?
C62 O63 C64 C69 2(8) . . . . ?
O63 C64 C65 C66 175(5) . . . . ?
C69 C64 C65 C66 -6(6) . . . . ?
C64 C65 C66 C67 5(7) . . . . ?
C65 C66 C67 C68 -4(8) . . . . ?
C66 C67 C68 C69 3(8) . . . . ?
O63 C64 C69 C68 -176(5) . . . . ?
C65 C64 C69 C68 5(7) . . . . ?
O63 C64 C69 C70 3(8) . . . . ?
C65 C64 C69 C70 -176(5) . . . . ?
C67 C68 C69 C64 -4(8) . . . . ?
C67 C68 C69 C70 178(5) . . . . ?
C64 C69 C70 O72 174(5) . . . . ?
C68 C69 C70 O72 -7(9) . . . . ?
C64 C69 C70 C71 -8(8) . . . . ?
C68 C69 C70 C71 171(5) . . . . ?
O72 C70 C71 C62 -175(5) . . . . ?
C69 C70 C71 C62 7(8) . . . . ?
O72 C70 C71 C73 1(8) . . . . ?
C69 C70 C71 C73 -177(4) . . . . ?
O61 C62 C71 C70 -177(5) . . . . ?
O63 C62 C71 C70 -2(7) . . . . ?
O61 C62 C71 C73 7(6) . . . . ?
O63 C62 C71 C73 -178(4) . . . . ?
C70 C71 C73 C74 -111(4) . . . . ?
C62 C71 C73 C74 64(4) . . . . ?
C70 C71 C73 C76 113(4) . . . . ?
C62 C71 C73 C76 -72(3) . . . . ?
C71 C73 C74 C75 64(3) . . . . ?
C76 C73 C74 C75 -162(2) . . . . ?
C74 C73 C76 C77 151(2) . . . . ?
C71 C73 C76 C77 -73(3) . . . . ?
C74 C73 C76 C81 -37(3) . . . . ?
C71 C73 C76 C81 99(2) . . . . ?
C81 C76 C77 C78 10(4) . . . . ?
C73 C76 C77 C78 -178(2) . . . . ?
C76 C77 C78 C79 -12(4) . . . . ?
C77 C78 C79 C80 8(4) . . . . ?
C78 C79 C80 C81 -1(4) . . . . ?
C77 C76 C81 C80 -3(4) . . . . ?
C73 C76 C81 C80 -175(2) . . . . ?
C79 C80 C81 C76 -1(4) . . . . ?
O61B C62B O63B C64B -175(5) . . . . ?
C71B C62B O63B C64B -2(9) . . . . ?
C62B O63B C64B C65B -178(6) . . . . ?
C62B O63B C64B C69B 3(9) . . . . ?
O63B C64B C65B C66B -173(5) . . . . ?
C69B C64B C65B C66B 5(9) . . . . ?
C64B C65B C66B C67B -9(9) . . . . ?
C65B C66B C67B C68B 9(10) . . . . ?
C66B C67B C68B C69B -5(11) . . . . ?
O63B C64B C69B C68B 177(6) . . . . ?
C65B C64B C69B C68B -1(9) . . . . ?
O63B C64B C69B C70B -1(9) . . . . ?
C65B C64B C69B C70B -180(6) . . . . ?
C67B C68B C69B C64B 1(10) . . . . ?
C67B C68B C69B C70B 179(7) . . . . ?
C64B C69B C70B O72B -179(6) . . . . ?
C68B C69B C70B O72B 3(11) . . . . ?
C64B C69B C70B C71B -2(10) . . . . ?
C68B C69B C70B C71B 180(6) . . . . ?
O72B C70B C71B C62B -180(6) . . . . ?
C69B C70B C71B C62B 3(9) . . . . ?
O72B C70B C71B C73B 1(9) . . . . ?
C69B C70B C71B C73B -176(5) . . . . ?
O61B C62B C71B C70B 171(6) . . . . ?
O63B C62B C71B C70B -1(8) . . . . ?
O61B C62B C71B C73B -10(8) . . . . ?
O63B C62B C71B C73B 178(4) . . . . ?
C70B C71B C73B C74B -86(5) . . . . ?
C62B C71B C73B C74B 95(4) . . . . ?
C70B C71B C73B C76B 60(5) . . . . ?
C62B C71B C73B C76B -118(4) . . . . ?
C71B C73B C74B C75B -39(4) . . . . ?
C76B C73B C74B C75B 174(3) . . . . ?
C74B C73B C76B C77B 0(3) . . . . ?
C71B C73B C76B C77B -149.1(14) . . . . ?
C74B C73B C76B C81B -177(2) . . . . ?
C71B C73B C76B C81B 35(2) . . . . ?
C81B C76B C77B C78B 0.0 . . . . ?
C73B C76B C77B C78B -176(2) . . . . ?
C76B C77B C78B C79B 0.0 . . . . ?
C77B C78B C79B C80B 0.0 . . . . ?
C78B C79B C80B C81B 0.0 . . . . ?
C79B C80B C81B C76B 0.0 . . . . ?
C77B C76B C81B C80B 0.0 . . . . ?
C73B C76B C81B C80B 176.3(19) . . . . ?
